data_4033351
loop_
_publ_author_name
'Han, Teng'
'Wang, Yu'
'Li, Hong-Liang'
'Luo, Xiaoyan'
'Deng, Wei-Ping'

_publ_section_title
;
 Synthesis of Polysubstituted 3-Aminothiophenes from Thioamides and
 Allenes via Tandem Thio-Michael Addition/Oxidative Annulation and
 1,2-Sulfur Migration.
;
_journal_issue 3
_journal_name_full 'The Journal of organic chemistry'
_journal_page_first 1538
_journal_page_last 1542
_journal_paper_doi 10.1021/acs.joc.7b02616
_journal_volume 83
_journal_year 2018
_chemical_formula_sum 'C15 H19 N O7 S'
_chemical_formula_weight 357.37
_space_group_crystal_system monoclinic
_space_group_IT_number 14
_space_group_name_Hall '-P 2yn'
_space_group_name_H-M_alt 'P 1 21/n 1'
_symmetry_space_group_name_Hall '-P 2yn'
_symmetry_space_group_name_H-M 'P 1 21/n 1'
_atom_sites_solution_hydrogens geom
_audit_creation_method SHELXL-2013
_cell_angle_alpha 90
_cell_angle_beta 97.770(2)
_cell_angle_gamma 90
_cell_formula_units_Z 4
_cell_length_a 6.1668(3)
_cell_length_b 20.6407(10)
_cell_length_c 13.3138(7)
_cell_measurement_reflns_used 6128
_cell_measurement_temperature 296(2)
_cell_measurement_theta_max 52.862
_cell_measurement_theta_min 5.011
_cell_volume 1679.12(15)
_computing_cell_refinement 'Bruker SAINT'
_computing_data_collection 'Bruker APEX2'
_computing_data_reduction 'Bruker SAINT'
_computing_molecular_graphics 'Bruker SHELXTL'
_computing_publication_material 'Bruker SHELXTL'
_computing_structure_refinement 'SHELXL-2013 (Sheldrick, 2013)'
_computing_structure_solution 'SHELXS-97 (Sheldrick 2008)'
_diffrn_ambient_temperature 296(2)
_diffrn_measured_fraction_theta_full 0.999
_diffrn_measured_fraction_theta_max 0.999
_diffrn_measurement_device_type 'Bruker APEX-II CCD'
_diffrn_measurement_method '\f and \w scans'
_diffrn_radiation_type MoK\a
_diffrn_radiation_wavelength 0.71073
_diffrn_reflns_av_R_equivalents 0.0498
_diffrn_reflns_av_unetI/netI 0.0330
_diffrn_reflns_Laue_measured_fraction_full 0.999
_diffrn_reflns_Laue_measured_fraction_max 0.999
_diffrn_reflns_limit_h_max 7
_diffrn_reflns_limit_h_min -7
_diffrn_reflns_limit_k_max 25
_diffrn_reflns_limit_k_min -25
_diffrn_reflns_limit_l_max 16
_diffrn_reflns_limit_l_min -16
_diffrn_reflns_number 22754
_diffrn_reflns_point_group_measured_fraction_full 0.999
_diffrn_reflns_point_group_measured_fraction_max 0.999
_diffrn_reflns_theta_full 25.242
_diffrn_reflns_theta_max 25.500
_diffrn_reflns_theta_min 2.506
_exptl_absorpt_coefficient_mu 0.230
_exptl_absorpt_correction_T_max 0.7456
_exptl_absorpt_correction_T_min 0.7008
_exptl_absorpt_correction_type multi-scan
_exptl_absorpt_process_details sadabs
_exptl_crystal_colour colorless
_exptl_crystal_density_diffrn 1.414
_exptl_crystal_description prismatic
_exptl_crystal_F_000 752
_exptl_crystal_size_max 0.200
_exptl_crystal_size_mid 0.100
_exptl_crystal_size_min 0.040
_refine_diff_density_max 0.412
_refine_diff_density_min -0.277
_refine_diff_density_rms 0.051
_refine_ls_extinction_expression Fc^*^=kFc[1+0.001xFc^2^\l^3^/sin(2\q)]^-1/4^
_refine_ls_extinction_method SHELXL
_refine_ls_goodness_of_fit_ref 1.067
_refine_ls_hydrogen_treatment constr
_refine_ls_matrix_type full
_refine_ls_number_parameters 221
_refine_ls_number_reflns 3129
_refine_ls_number_restraints 0
_refine_ls_restrained_S_all 1.067
_refine_ls_R_factor_all 0.0704
_refine_ls_R_factor_gt 0.0516
_refine_ls_shift/su_max 0.000
_refine_ls_shift/su_mean 0.000
_refine_ls_structure_factor_coef Fsqd
_refine_ls_weighting_details 'w=1/[\s^2^(Fo^2^)+(0.0638P)^2^+0.9660P] where P=(Fo^2^+2Fc^2^)/3'
_refine_ls_weighting_scheme calc
_refine_ls_wR_factor_gt 0.1262
_refine_ls_wR_factor_ref 0.1398
_reflns_Friedel_coverage 0.000
_reflns_number_gt 2450
_reflns_number_total 3129
_reflns_threshold_expression 'I > 2\s(I)'
_cod_data_source_file jo7b02616_si_002.cif
_cod_data_source_block mo_d8v17342_0m
_cod_depositor_comments 'Adding full bibliography for 4033351.cif.'
_cod_database_code 4033351
_shelx_space_group_comment
; 
The symmetry employed for this shelxl refinement is uniquely defined 
by the following loop, which should always be used as a source of 
symmetry information in preference to the above space-group names. 
They are only intended as comments. 
;
_shelx_estimated_absorpt_t_min 0.956
_shelx_estimated_absorpt_t_max 0.991
_shelxl_version_number 2013-4

loop_
_space_group_symop_operation_xyz
'x, y, z'
'-x+1/2, y+1/2, -z+1/2'
'-x, -y, -z'
'x-1/2, -y-1/2, z-1/2'

loop_
_atom_site_label
_atom_site_type_symbol
_atom_site_fract_x
_atom_site_fract_y
_atom_site_fract_z
_atom_site_U_iso_or_equiv
_atom_site_adp_type
_atom_site_occupancy
_atom_site_site_symmetry_order
_atom_site_calc_flag
_atom_site_refinement_flags_posn
_atom_site_refinement_flags_adp
S1 S 0.34756(11) 0.26804(3) 0.68312(5) 0.0416(2) Uani 1 1 d . .
N1 N 0.3495(3) 0.37032(11) 0.93145(16) 0.0384(5) Uani 1 1 d . .
O1 O 0.4324(3) 0.42215(10) 1.12830(14) 0.0505(5) Uani 1 1 d . .
O2 O 0.7278(3) 0.27957(9) 0.94105(14) 0.0478(5) Uani 1 1 d . .
O3 O 0.7242(3) 0.22057(10) 0.79980(15) 0.0557(6) Uani 1 1 d . .
O4 O 0.1320(4) 0.41400(12) 0.53140(19) 0.0822(8) Uani 1 1 d . .
O5 O -0.1466(4) 0.37237(11) 0.43074(17) 0.0697(7) Uani 1 1 d . .
O6 O 0.0426(3) 0.46470(9) 0.79592(16) 0.0532(5) Uani 1 1 d . .
O7 O -0.2193(3) 0.40127(9) 0.71548(16) 0.0481(5) Uani 1 1 d . .
C1 C 0.4472(4) 0.29600(12) 0.80233(19) 0.0355(6) Uani 1 1 d . .
C2 C 0.3120(4) 0.34258(12) 0.83587(18) 0.0322(6) Uani 1 1 d . .
C3 C 0.1259(4) 0.35487(12) 0.76102(18) 0.0330(6) Uani 1 1 d . .
C4 C 0.1207(4) 0.31633(12) 0.67658(19) 0.0368(6) Uani 1 1 d . .
C5 C 0.5433(4) 0.40958(12) 0.9616(2) 0.0385(6) Uani 1 1 d . .
H5A H 0.5133 0.4543 0.9422 0.046 Uiso 1 1 calc R U
H5B H 0.6626 0.3944 0.9271 0.046 Uiso 1 1 calc R U
C6 C 0.6085(5) 0.40543(14) 1.0741(2) 0.0462(7) Uani 1 1 d . .
H6A H 0.6565 0.3617 1.0920 0.055 Uiso 1 1 calc R U
H6B H 0.7306 0.4344 1.0939 0.055 Uiso 1 1 calc R U
C7 C 0.2470(5) 0.38262(17) 1.0981(2) 0.0530(8) Uani 1 1 d . .
H7A H 0.1299 0.3949 1.1361 0.064 Uiso 1 1 calc R U
H7B H 0.2842 0.3377 1.1136 0.064 Uiso 1 1 calc R U
C8 C 0.1687(4) 0.38918(16) 0.9859(2) 0.0487(7) Uani 1 1 d . .
H8A H 0.0433 0.3613 0.9666 0.058 Uiso 1 1 calc R U
H8B H 0.1258 0.4336 0.9697 0.058 Uiso 1 1 calc R U
C9 C 0.6440(4) 0.26656(12) 0.8566(2) 0.0374(6) Uani 1 1 d . .
C10 C 0.9210(5) 0.18877(17) 0.8464(3) 0.0616(9) Uani 1 1 d . .
H10A H 1.0336 0.2205 0.8641 0.092 Uiso 1 1 calc R U
H10B H 0.9687 0.1582 0.7996 0.092 Uiso 1 1 calc R U
H10C H 0.8917 0.1665 0.9064 0.092 Uiso 1 1 calc R U
C11 C -0.0363(4) 0.31598(13) 0.58056(19) 0.0394(6) Uani 1 1 d . .
H11A H -0.1848 0.3163 0.5971 0.047 Uiso 1 1 calc R U
H11B H -0.0169 0.2764 0.5435 0.047 Uiso 1 1 calc R U
C12 C -0.0048(5) 0.37342(14) 0.5138(2) 0.0440(7) Uani 1 1 d . .
C13 C -0.1303(7) 0.4243(2) 0.3584(3) 0.0882(14) Uani 1 1 d . .
H13A H -0.1422 0.4653 0.3911 0.132 Uiso 1 1 calc R U
H13B H -0.2463 0.4202 0.3029 0.132 Uiso 1 1 calc R U
H13C H 0.0083 0.4217 0.3333 0.132 Uiso 1 1 calc R U
C14 C -0.0179(4) 0.41279(13) 0.76161(19) 0.0374(6) Uani 1 1 d . .
C15 C -0.3651(5) 0.45629(16) 0.6970(3) 0.0592(8) Uani 1 1 d . .
H15A H -0.3702 0.4793 0.7593 0.089 Uiso 1 1 calc R U
H15B H -0.5092 0.4414 0.6710 0.089 Uiso 1 1 calc R U
H15C H -0.3124 0.4846 0.6485 0.089 Uiso 1 1 calc R U

loop_
_atom_site_aniso_label
_atom_site_aniso_U_11
_atom_site_aniso_U_22
_atom_site_aniso_U_33
_atom_site_aniso_U_23
_atom_site_aniso_U_13
_atom_site_aniso_U_12
S1 0.0431(4) 0.0456(4) 0.0348(4) -0.0077(3) 0.0001(3) 0.0053(3)
N1 0.0331(11) 0.0496(13) 0.0322(12) -0.0103(10) 0.0031(9) -0.0028(10)
O1 0.0559(12) 0.0571(12) 0.0374(11) -0.0104(9) 0.0021(9) 0.0019(10)
O2 0.0500(12) 0.0498(11) 0.0403(11) -0.0042(9) -0.0059(9) 0.0074(9)
O3 0.0504(12) 0.0668(14) 0.0470(12) -0.0137(10) -0.0045(9) 0.0244(10)
O4 0.0864(18) 0.0758(16) 0.0728(17) 0.0226(13) -0.0312(14) -0.0376(15)
O5 0.0769(16) 0.0713(15) 0.0511(13) 0.0209(11) -0.0271(11) -0.0288(13)
O6 0.0585(13) 0.0365(11) 0.0603(13) -0.0062(9) -0.0078(10) 0.0018(9)
O7 0.0343(10) 0.0478(11) 0.0597(12) -0.0051(9) -0.0032(9) 0.0044(9)
C1 0.0333(13) 0.0406(14) 0.0317(13) -0.0011(11) 0.0011(10) -0.0008(11)
C2 0.0333(13) 0.0343(13) 0.0285(12) -0.0009(10) 0.0026(10) -0.0036(11)
C3 0.0334(13) 0.0345(13) 0.0305(13) -0.0006(10) 0.0023(10) 0.0004(10)
C4 0.0376(14) 0.0369(14) 0.0353(14) -0.0004(11) 0.0026(11) -0.0008(11)
C5 0.0392(14) 0.0337(13) 0.0418(15) -0.0039(11) 0.0029(11) -0.0021(11)
C6 0.0428(16) 0.0505(16) 0.0427(16) -0.0074(13) -0.0034(13) -0.0006(13)
C7 0.0538(18) 0.070(2) 0.0372(16) -0.0067(14) 0.0121(14) -0.0037(16)
C8 0.0369(15) 0.068(2) 0.0418(16) -0.0115(14) 0.0083(12) 0.0011(14)
C9 0.0372(14) 0.0378(14) 0.0370(15) -0.0001(11) 0.0043(11) 0.0021(11)
C10 0.0539(19) 0.068(2) 0.060(2) -0.0029(17) -0.0013(16) 0.0272(16)
C11 0.0389(14) 0.0418(14) 0.0359(14) -0.0065(11) -0.0004(11) -0.0028(12)
C12 0.0421(15) 0.0479(16) 0.0390(15) -0.0019(12) -0.0050(12) -0.0053(13)
C13 0.103(3) 0.084(3) 0.067(2) 0.037(2) -0.028(2) -0.031(2)
C14 0.0362(14) 0.0431(15) 0.0328(13) 0.0028(12) 0.0040(11) 0.0005(12)
C15 0.0434(17) 0.062(2) 0.069(2) 0.0031(16) -0.0034(15) 0.0162(15)

loop_
_atom_type_symbol
_atom_type_description
_atom_type_scat_dispersion_real
_atom_type_scat_dispersion_imag
_atom_type_scat_source
C C 0.0033 0.0016 'International Tables Vol C Tables 4.2.6.8 and 6.1.1.4'
H H 0.0000 0.0000 'International Tables Vol C Tables 4.2.6.8 and 6.1.1.4'
N N 0.0061 0.0033 'International Tables Vol C Tables 4.2.6.8 and 6.1.1.4'
O O 0.0106 0.0060 'International Tables Vol C Tables 4.2.6.8 and 6.1.1.4'
S S 0.1246 0.1234 'International Tables Vol C Tables 4.2.6.8 and 6.1.1.4'

loop_
_geom_angle_atom_site_label_1
_geom_angle_atom_site_label_2
_geom_angle_atom_site_label_3
_geom_angle
C4 S1 C1 92.25(12)
C2 N1 C5 120.8(2)
C2 N1 C8 121.4(2)
C5 N1 C8 111.6(2)
C7 O1 C6 110.9(2)
C9 O3 C10 115.4(2)
C12 O5 C13 116.6(3)
C14 O7 C15 117.2(2)
C2 C1 C9 128.8(2)
C2 C1 S1 111.97(18)
C9 C1 S1 119.11(19)
N1 C2 C1 123.3(2)
N1 C2 C3 125.6(2)
C1 C2 C3 111.0(2)
C4 C3 C2 113.1(2)
C4 C3 C14 121.4(2)
C2 C3 C14 123.9(2)
C3 C4 C11 130.0(2)
C3 C4 S1 111.56(19)
C11 C4 S1 118.12(19)
N1 C5 C6 110.0(2)
N1 C5 H5A 109.7
C6 C5 H5A 109.7
N1 C5 H5B 109.7
C6 C5 H5B 109.7
H5A C5 H5B 108.2
O1 C6 C5 111.8(2)
O1 C6 H6A 109.2
C5 C6 H6A 109.2
O1 C6 H6B 109.2
C5 C6 H6B 109.2
H6A C6 H6B 107.9
O1 C7 C8 111.5(2)
O1 C7 H7A 109.3
C8 C7 H7A 109.3
O1 C7 H7B 109.3
C8 C7 H7B 109.3
H7A C7 H7B 108.0
N1 C8 C7 107.6(2)
N1 C8 H8A 110.2
C7 C8 H8A 110.2
N1 C8 H8B 110.2
C7 C8 H8B 110.2
H8A C8 H8B 108.5
O2 C9 O3 122.5(2)
O2 C9 C1 126.4(2)
O3 C9 C1 111.0(2)
O3 C10 H10A 109.5
O3 C10 H10B 109.5
H10A C10 H10B 109.5
O3 C10 H10C 109.5
H10A C10 H10C 109.5
H10B C10 H10C 109.5
C4 C11 C12 112.3(2)
C4 C11 H11A 109.1
C12 C11 H11A 109.1
C4 C11 H11B 109.1
C12 C11 H11B 109.1
H11A C11 H11B 107.9
O4 C12 O5 123.4(3)
O4 C12 C11 125.6(3)
O5 C12 C11 111.0(2)
O5 C13 H13A 109.5
O5 C13 H13B 109.5
H13A C13 H13B 109.5
O5 C13 H13C 109.5
H13A C13 H13C 109.5
H13B C13 H13C 109.5
O6 C14 O7 123.8(2)
O6 C14 C3 124.2(2)
O7 C14 C3 111.9(2)
O7 C15 H15A 109.5
O7 C15 H15B 109.5
H15A C15 H15B 109.5
O7 C15 H15C 109.5
H15A C15 H15C 109.5
H15B C15 H15C 109.5

loop_
_geom_bond_atom_site_label_1
_geom_bond_atom_site_label_2
_geom_bond_distance
S1 C4 1.710(3)
S1 C1 1.722(3)
N1 C2 1.386(3)
N1 C5 1.455(3)
N1 C8 1.462(3)
O1 C7 1.418(4)
O1 C6 1.425(3)
O2 C9 1.203(3)
O3 C9 1.349(3)
O3 C10 1.444(3)
O4 C12 1.189(3)
O5 C12 1.314(3)
O5 C13 1.454(4)
O6 C14 1.204(3)
O7 C14 1.330(3)
O7 C15 1.449(3)
C1 C2 1.386(4)
C1 C9 1.458(4)
C2 C3 1.437(3)
C3 C4 1.374(3)
C3 C14 1.489(4)
C4 C11 1.496(3)
C5 C6 1.500(4)
C5 H5A 0.9700
C5 H5B 0.9700
C6 H6A 0.9700
C6 H6B 0.9700
C7 C8 1.513(4)
C7 H7A 0.9700
C7 H7B 0.9700
C8 H8A 0.9700
C8 H8B 0.9700
C10 H10A 0.9600
C10 H10B 0.9600
C10 H10C 0.9600
C11 C12 1.510(4)
C11 H11A 0.9700
C11 H11B 0.9700
C13 H13A 0.9600
C13 H13B 0.9600
C13 H13C 0.9600
C15 H15A 0.9600
C15 H15B 0.9600
C15 H15C 0.9600

loop_
_geom_hbond_atom_site_label_D
_geom_hbond_atom_site_label_H
_geom_hbond_atom_site_label_A
_geom_hbond_distance_DH
_geom_hbond_distance_HA
_geom_hbond_distance_DA
_geom_hbond_angle_DHA
_geom_hbond_site_symmetry_A
C15 H15A O1 0.96 2.58 3.484(4) 156.1 3_567
C11 H11B O2 0.97 2.46 3.288(3) 143.7 4_565
C8 H8B O6 0.97 2.39 2.983(4) 119.1 .
C8 H8A O2 0.97 2.56 3.525(4) 171.5 1_455
C5 H5B O2 0.97 2.41 2.942(3) 114.3 .
C15 H15A O1 0.96 2.58 3.484(4) 156.1 3_567
C11 H11B O2 0.97 2.46 3.288(3) 143.7 4_565
C8 H8B O6 0.97 2.39 2.983(4) 119.1 .
C8 H8A O2 0.97 2.56 3.525(4) 171.5 1_455
C5 H5B O2 0.97 2.41 2.942(3) 114.3 .
C5 H5B O2 0.97 2.41 2.942(3) 114.3 .
C8 H8A O2 0.97 2.56 3.525(4) 171.5 1_455
C8 H8B O6 0.97 2.39 2.983(4) 119.1 .
C11 H11B O2 0.97 2.46 3.288(3) 143.7 4_565
C15 H15A O1 0.96 2.58 3.484(4) 156.1 3_567
C5 H5B O2 0.97 2.41 2.942(3) 114.3 .
C8 H8A O2 0.97 2.56 3.525(4) 171.5 1_455
C8 H8B O6 0.97 2.39 2.983(4) 119.1 .
C11 H11B O2 0.97 2.46 3.288(3) 143.7 4_565
C15 H15A O1 0.96 2.58 3.484(4) 156.1 3_567

loop_
_geom_torsion_atom_site_label_1
_geom_torsion_atom_site_label_2
_geom_torsion_atom_site_label_3
_geom_torsion_atom_site_label_4
_geom_torsion
C4 S1 C1 C2 -1.3(2)
C4 S1 C1 C9 174.5(2)
C5 N1 C2 C1 64.0(3)
C8 N1 C2 C1 -145.9(3)
C5 N1 C2 C3 -119.5(3)
C8 N1 C2 C3 30.5(4)
C9 C1 C2 N1 1.2(4)
S1 C1 C2 N1 176.55(19)
C9 C1 C2 C3 -175.7(2)
S1 C1 C2 C3 -0.4(3)
N1 C2 C3 C4 -174.4(2)
C1 C2 C3 C4 2.4(3)
N1 C2 C3 C14 19.5(4)
C1 C2 C3 C14 -163.7(2)
C2 C3 C4 C11 -176.6(3)
C14 C3 C4 C11 -10.1(4)
C2 C3 C4 S1 -3.4(3)
C14 C3 C4 S1 163.1(2)
C1 S1 C4 C3 2.7(2)
C1 S1 C4 C11 176.8(2)
C2 N1 C5 C6 -151.1(2)
C8 N1 C5 C6 56.1(3)
C7 O1 C6 C5 56.4(3)
N1 C5 C6 O1 -54.5(3)
C6 O1 C7 C8 -59.1(3)
C2 N1 C8 C7 149.8(3)
C5 N1 C8 C7 -57.6(3)
O1 C7 C8 N1 59.0(3)
C10 O3 C9 O2 -1.3(4)
C10 O3 C9 C1 179.4(2)
C2 C1 C9 O2 -2.4(5)
S1 C1 C9 O2 -177.5(2)
C2 C1 C9 O3 176.9(3)
S1 C1 C9 O3 1.8(3)
C3 C4 C11 C12 73.0(4)
S1 C4 C11 C12 -99.8(2)
C13 O5 C12 O4 0.0(5)
C13 O5 C12 C11 -178.5(3)
C4 C11 C12 O4 2.4(4)
C4 C11 C12 O5 -179.2(3)
C15 O7 C14 O6 6.5(4)
C15 O7 C14 C3 -170.7(2)
C4 C3 C14 O6 -135.6(3)
C2 C3 C14 O6 29.5(4)
C4 C3 C14 O7 41.5(3)
C2 C3 C14 O7 -153.4(2)
